data_4517316
loop_
_publ_author_name
'Wang, Zujian'
'He, Jiangang'
'Hu, Bing'
'Shan, Pai'
'Xiong, Zheyao'
'Su, Rongbing'
'He, Chao'
'Yang, Xiaoming'
'Long, Xifa'

_publ_section_title
;
 Ca<sub>2</sub>B<sub>5</sub>O<sub>9</sub>Cl and
 Sr<sub>2</sub>B<sub>5</sub>O<sub>9</sub>Cl: Nonlinear Optical Crystals
 with Deep-Ultraviolet Transparency Windows.
;
_journal_issue 4
_journal_name_full 'ACS applied materials &amp; interfaces'
_journal_page_first 4632
_journal_page_last 4637
_journal_paper_doi 10.1021/acsami.9b21072
_journal_volume 12
_journal_year 2020
_chemical_formula_moiety 'B10 O18, 2(Cl), 4(Ca)'
_chemical_formula_sum 'B10 Ca4 Cl2 O18'
_chemical_formula_weight 627.32
_space_group_crystal_system orthorhombic
_space_group_IT_number 34
_space_group_name_Hall 'P 2 -2n'
_space_group_name_H-M_alt 'P n n 2'
_audit_creation_method SHELXL-2016/6
_cell_angle_alpha 90
_cell_angle_beta 90
_cell_angle_gamma 90
_cell_formula_units_Z 2
_cell_length_a 11.1369(6)
_cell_length_b 11.2626(5)
_cell_length_c 6.2995(3)
_cell_measurement_reflns_used 2503
_cell_measurement_temperature 101.3(3)
_cell_measurement_theta_max 30.8640
_cell_measurement_theta_min 2.5750
_cell_volume 790.15(7)
_computing_structure_refinement 'SHELXL-2016/6 (Sheldrick, 2016)'
_diffrn_ambient_temperature 101.3(3)
_diffrn_measured_fraction_theta_full 1.000
_diffrn_measured_fraction_theta_max 0.832
_diffrn_measurement_device_type 'ROD, Synergy Custom DW system, HyPix'
_diffrn_measurement_method '\w scans'
_diffrn_radiation_type MoK\a
_diffrn_radiation_wavelength 0.71073
_diffrn_reflns_av_R_equivalents 0.0398
_diffrn_reflns_av_unetI/netI 0.0529
_diffrn_reflns_Laue_measured_fraction_full 1.000
_diffrn_reflns_Laue_measured_fraction_max 0.832
_diffrn_reflns_limit_h_max 11
_diffrn_reflns_limit_h_min -15
_diffrn_reflns_limit_k_max 14
_diffrn_reflns_limit_k_min -15
_diffrn_reflns_limit_l_max 8
_diffrn_reflns_limit_l_min -8
_diffrn_reflns_number 4267
_diffrn_reflns_point_group_measured_fraction_full 0.949
_diffrn_reflns_point_group_measured_fraction_max 0.723
_diffrn_reflns_theta_full 25.242
_diffrn_reflns_theta_max 30.788
_diffrn_reflns_theta_min 2.572
_diffrn_source 'Rotating-anode X-ray tube'
_exptl_absorpt_coefficient_mu 1.814
_exptl_absorpt_correction_T_max 1.00000
_exptl_absorpt_correction_T_min 0.48984
_exptl_absorpt_correction_type multi-scan
_exptl_absorpt_process_details
;
CrysAlisPro 1.171.40.14a (Rigaku Oxford Diffraction, 2018)
Empirical absorption correction using spherical harmonics,
 implemented in SCALE3 ABSPACK scaling algorithm.
;
_exptl_crystal_colour colorless
_exptl_crystal_density_diffrn 2.637
_exptl_crystal_description block
_exptl_crystal_F_000 616
_exptl_crystal_size_max 0.220
_exptl_crystal_size_mid 0.180
_exptl_crystal_size_min 0.150
_refine_diff_density_max 0.505
_refine_diff_density_min -0.564
_refine_diff_density_rms 0.135
_refine_ls_abs_structure_details
;
 Flack x determined using 616 quotients [(I+)-(I-)]/[(I+)+(I-)]
 (Parsons, Flack and Wagner, Acta Cryst. B69 (2013) 249-259).
;
_refine_ls_abs_structure_Flack 0.06(4)
_refine_ls_extinction_method none
_refine_ls_goodness_of_fit_ref 1.056
_refine_ls_hydrogen_treatment undef
_refine_ls_matrix_type full
_refine_ls_number_parameters 155
_refine_ls_number_reflns 1789
_refine_ls_number_restraints 1
_refine_ls_restrained_S_all 1.056
_refine_ls_R_factor_all 0.0327
_refine_ls_R_factor_gt 0.0309
_refine_ls_shift/su_max 0.000
_refine_ls_shift/su_mean 0.000
_refine_ls_structure_factor_coef Fsqd
_refine_ls_weighting_details 'w=1/[\s^2^(Fo^2^)+(0.0224P)^2^] where P=(Fo^2^+2Fc^2^)/3'
_refine_ls_weighting_scheme calc
_refine_ls_wR_factor_gt 0.0633
_refine_ls_wR_factor_ref 0.0642
_reflns_Friedel_coverage 0.606
_reflns_Friedel_fraction_full 0.888
_reflns_Friedel_fraction_max 0.595
_reflns_number_gt 1706
_reflns_number_total 1789
_reflns_threshold_expression 'I > 2\s(I)'
_cod_data_source_file am9b21072_si_002.cif
_cod_data_source_block E:\single\WZJ-CA~1\bh
_cod_depositor_comments 'Adding full bibliography for 4517315--4517316.cif.'
_cod_database_code 4517316
_shelx_shelxl_version_number 2016/6
_shelx_space_group_comment
;
The symmetry employed for this shelxl refinement is uniquely defined
by the following loop, which should always be used as a source of
symmetry information in preference to the above space-group names.
They are only intended as comments.
;
_shelx_estimated_absorpt_t_min 0.691
_shelx_estimated_absorpt_t_max 0.773

loop_
_space_group_symop_operation_xyz
'x, y, z'
'-x, -y, z'
'-x+1/2, y+1/2, z+1/2'
'x+1/2, -y+1/2, z+1/2'

loop_
_atom_site_label
_atom_site_type_symbol
_atom_site_fract_x
_atom_site_fract_y
_atom_site_fract_z
_atom_site_U_iso_or_equiv
_atom_site_adp_type
_atom_site_occupancy
_atom_site_site_symmetry_order
_atom_site_calc_flag
_atom_site_refinement_flags_posn
_atom_site_refinement_flags_adp
_atom_site_refinement_flags_occupancy
Ca1 Ca 0.74369(7) 0.52902(6) 0.51189(15) 0.00616(18) Uani 1 1 d . . .
Ca2 Ca 0.46858(7) 0.24355(7) 1.18509(15) 0.00562(17) Uani 1 1 d . . .
Cl1 Cl 0.500000 0.500000 0.3518(3) 0.0089(3) Uani 1 2 d S T P
Cl2 Cl 0.500000 0.000000 1.1134(2) 0.0084(3) Uani 1 2 d S T P
O3 O 0.7128(3) 0.3969(2) -0.1835(5) 0.0064(6) Uani 1 1 d . . .
O5 O 0.7990(3) 0.2981(2) 0.4282(4) 0.0048(6) Uani 1 1 d . . .
O6 O 0.5993(3) 0.2136(2) 0.4791(5) 0.0069(6) Uani 1 1 d . . .
O2 O 0.7292(3) 0.5919(2) -0.0959(4) 0.0061(6) Uani 1 1 d . . .
O4 O 0.6956(3) 0.2485(2) 0.0984(5) 0.0046(6) Uani 1 1 d . . .
O9 O 0.4018(3) 0.2212(2) 0.5769(5) 0.0071(6) Uani 1 1 d . . .
O8 O 0.5520(3) 0.2535(2) 0.8396(5) 0.0059(6) Uani 1 1 d . . .
O7 O 0.7553(3) 0.1910(2) 0.7444(5) 0.0044(6) Uani 1 1 d . . .
O1 O 0.7766(3) 0.4447(2) 0.1687(5) 0.0062(6) Uani 1 1 d . . .
B4 B 0.7291(4) 0.1985(3) 0.5134(8) 0.0047(8) Uani 1 1 d . . .
B3 B 0.7934(4) 0.3135(4) 0.2000(8) 0.0053(8) Uani 1 1 d . . .
B2 B 0.6818(5) 0.2726(4) -0.1253(7) 0.0062(9) Uani 1 1 d . . .
B1 B 0.7407(4) 0.4774(4) -0.0288(8) 0.0066(10) Uani 1 1 d . . .
B5 B 0.5186(4) 0.2281(4) 0.6385(8) 0.0077(10) Uani 1 1 d . . .

loop_
_atom_site_aniso_label
_atom_site_aniso_U_11
_atom_site_aniso_U_22
_atom_site_aniso_U_33
_atom_site_aniso_U_23
_atom_site_aniso_U_13
_atom_site_aniso_U_12
Ca1 0.0070(4) 0.0066(3) 0.0049(4) 0.0002(3) -0.0002(3) -0.0014(3)
Ca2 0.0051(4) 0.0068(3) 0.0050(3) -0.0002(3) 0.0004(3) 0.0007(3)
Cl1 0.0063(7) 0.0090(6) 0.0114(7) 0.000 0.000 -0.0012(5)
Cl2 0.0067(6) 0.0058(5) 0.0127(6) 0.000 0.000 -0.0003(5)
O3 0.0089(15) 0.0051(11) 0.0052(14) -0.0007(11) 0.0005(12) 0.0004(10)
O5 0.0070(15) 0.0041(11) 0.0034(14) 0.0005(11) -0.0008(11) -0.0015(10)
O6 0.0043(14) 0.0097(12) 0.0067(15) 0.0002(11) 0.0009(12) -0.0002(10)
O2 0.0098(15) 0.0038(11) 0.0046(14) -0.0003(10) -0.0027(11) -0.0008(10)
O4 0.0050(15) 0.0049(12) 0.0041(13) -0.0002(10) 0.0016(12) -0.0004(10)
O9 0.0045(15) 0.0117(12) 0.0049(14) 0.0007(11) 0.0008(11) -0.0030(11)
O8 0.0039(16) 0.0075(13) 0.0062(14) -0.0002(11) -0.0001(13) 0.0010(10)
O7 0.0057(14) 0.0049(12) 0.0027(13) -0.0011(10) 0.0010(11) 0.0004(11)
O1 0.0100(15) 0.0030(12) 0.0055(14) 0.0009(12) -0.0006(12) -0.0020(10)
B4 0.007(2) 0.0045(17) 0.002(2) 0.0010(18) 0.0003(18) 0.0023(15)
B3 0.006(2) 0.006(2) 0.0039(19) -0.0019(17) 0.0014(18) -0.0009(17)
B2 0.007(3) 0.0057(18) 0.006(2) -0.0015(16) -0.0027(17) -0.0018(16)
B1 0.005(2) 0.0064(18) 0.008(3) 0.0039(18) 0.0029(17) 0.0001(17)
B5 0.008(2) 0.0041(19) 0.011(3) 0.0038(17) 0.0027(19) 0.0015(16)

loop_
_atom_type_symbol
_atom_type_description
_atom_type_scat_dispersion_real
_atom_type_scat_dispersion_imag
_atom_type_scat_source
B B 0.0013 0.0007 'International Tables Vol C Tables 4.2.6.8 and 6.1.1.4'
Ca Ca 0.2262 0.3064 'International Tables Vol C Tables 4.2.6.8 and 6.1.1.4'
Cl Cl 0.1484 0.1585 'International Tables Vol C Tables 4.2.6.8 and 6.1.1.4'
O O 0.0106 0.0060 'International Tables Vol C Tables 4.2.6.8 and 6.1.1.4'

loop_
_geom_angle_atom_site_label_1
_geom_angle_atom_site_label_2
_geom_angle_atom_site_label_3
_geom_angle
_geom_angle_site_symmetry_1
_geom_angle_site_symmetry_3
O1 Ca1 O3 119.23(9) . 1_556
O1 Ca1 O7 71.18(9) . 3_654
O3 Ca1 O7 167.75(10) 1_556 3_654
O1 Ca1 O2 170.72(10) . 1_556
O3 Ca1 O2 53.67(8) 1_556 1_556
O7 Ca1 O2 116.68(9) 3_654 1_556
O1 Ca1 O4 121.57(9) . 3_655
O3 Ca1 O4 116.48(10) 1_556 3_655
O7 Ca1 O4 56.41(9) 3_654 3_655
O2 Ca1 O4 63.71(9) 1_556 3_655
O1 Ca1 O5 53.91(9) . .
O3 Ca1 O5 66.66(8) 1_556 .
O7 Ca1 O5 124.69(9) 3_654 .
O2 Ca1 O5 117.55(9) 1_556 .
O4 Ca1 O5 151.97(9) 3_655 .
O1 Ca1 Cl1 77.59(8) . .
O3 Ca1 Cl1 94.14(8) 1_556 .
O7 Ca1 Cl1 81.48(7) 3_654 .
O2 Ca1 Cl1 107.73(8) 1_556 .
O4 Ca1 Cl1 114.72(7) 3_655 .
O5 Ca1 Cl1 92.09(7) . .
O1 Ca1 Cl2 90.21(8) . 3_654
O3 Ca1 Cl2 84.18(8) 1_556 3_654
O7 Ca1 Cl2 102.97(8) 3_654 3_654
O2 Ca1 Cl2 83.28(7) 1_556 3_654
O4 Ca1 Cl2 79.01(7) 3_655 3_654
O5 Ca1 Cl2 73.55(7) . 3_654
Cl1 Ca1 Cl2 165.03(4) . 3_654
O1 Ca1 B1 144.13(11) . 1_556
O3 Ca1 B1 27.35(10) 1_556 1_556
O7 Ca1 B1 144.09(11) 3_654 1_556
O2 Ca1 B1 27.51(10) 1_556 1_556
O4 Ca1 B1 89.14(11) 3_655 1_556
O5 Ca1 B1 90.23(10) . 1_556
Cl1 Ca1 B1 107.86(10) . 1_556
Cl2 Ca1 B1 77.06(10) 3_654 1_556
O1 Ca1 B2 93.47(11) . 3_655
O3 Ca1 B2 145.16(12) 1_556 3_655
O7 Ca1 B2 29.50(11) 3_654 3_655
O2 Ca1 B2 92.42(11) 1_556 3_655
O4 Ca1 B2 28.82(11) 3_655 3_655
O5 Ca1 B2 139.15(12) . 3_655
Cl1 Ca1 B2 105.13(10) . 3_655
Cl2 Ca1 B2 84.01(10) 3_654 3_655
B1 Ca1 B2 117.82(13) 1_556 3_655
O1 Ca1 B3 26.95(11) . .
O3 Ca1 B3 92.57(11) 1_556 .
O7 Ca1 B3 98.11(11) 3_654 .
O2 Ca1 B3 144.67(11) 1_556 .
O4 Ca1 B3 143.70(11) 3_655 .
O5 Ca1 B3 27.13(10) . .
Cl1 Ca1 B3 82.08(9) . .
Cl2 Ca1 B3 83.13(9) 3_654 .
B1 Ca1 B3 117.29(12) 1_556 .
B2 Ca1 B3 118.30(12) 3_655 .
O1 Ca1 Ca2 83.16(7) . 2_664
O3 Ca1 Ca2 134.43(7) 1_556 2_664
O7 Ca1 Ca2 36.18(7) 3_654 2_664
O2 Ca1 Ca2 106.09(6) 1_556 2_664
O4 Ca1 Ca2 70.09(7) 3_655 2_664
O5 Ca1 Ca2 129.62(7) . 2_664
Cl1 Ca1 Ca2 49.54(2) . 2_664
Cl2 Ca1 Ca2 138.33(3) 3_654 2_664
B1 Ca1 Ca2 128.07(10) 1_556 2_664
B2 Ca1 Ca2 55.61(10) 3_655 2_664
B3 Ca1 Ca2 105.73(9) . 2_664
O8 Ca2 O6 118.80(11) . 1_556
O8 Ca2 O7 119.53(10) . 4_455
O6 Ca2 O7 120.26(11) 1_556 4_455
O8 Ca2 O5 73.39(10) . 4_455
O6 Ca2 O5 158.10(9) 1_556 4_455
O7 Ca2 O5 56.24(9) 4_455 4_455
O8 Ca2 O4 54.68(10) . 1_556
O6 Ca2 O4 64.50(9) 1_556 1_556
O7 Ca2 O4 161.43(9) 4_455 1_556
O5 Ca2 O4 126.75(10) 4_455 1_556
O8 Ca2 O9 173.06(10) . 1_556
O6 Ca2 O9 54.58(10) 1_556 1_556
O7 Ca2 O9 67.40(10) 4_455 1_556
O5 Ca2 O9 112.14(10) 4_455 1_556
O4 Ca2 O9 118.95(9) 1_556 1_556
O8 Ca2 Cl2 81.33(6) . .
O6 Ca2 Cl2 84.85(7) 1_556 .
O7 Ca2 Cl2 115.39(6) 4_455 .
O5 Ca2 Cl2 78.98(6) 4_455 .
O4 Ca2 Cl2 82.25(6) 1_556 .
O9 Ca2 Cl2 95.41(7) 1_556 .
O8 Ca2 B5 145.88(13) . 1_556
O6 Ca2 B5 27.40(12) 1_556 1_556
O7 Ca2 B5 93.01(12) 4_455 1_556
O5 Ca2 B5 139.29(12) 4_455 1_556
O4 Ca2 B5 91.22(12) 1_556 1_556
O9 Ca2 B5 27.82(12) 1_556 1_556
Cl2 Ca2 B5 94.35(9) . 1_556
O8 Ca2 B4 90.42(12) . 4_455
O6 Ca2 B4 150.40(12) 1_556 4_455
O7 Ca2 B4 30.23(11) 4_455 4_455
O5 Ca2 B4 29.78(10) 4_455 4_455
O4 Ca2 B4 143.23(11) 1_556 4_455
O9 Ca2 B4 96.37(12) 1_556 4_455
Cl2 Ca2 B4 105.67(8) . 4_455
B5 Ca2 B4 123.02(14) 1_556 4_455
O8 Ca2 Cl1 102.90(7) . 1_556
O6 Ca2 Cl1 78.41(7) 1_556 1_556
O7 Ca2 Cl1 77.45(6) 4_455 1_556
O5 Ca2 Cl1 118.32(6) 4_455 1_556
O4 Ca2 Cl1 86.61(6) 1_556 1_556
O9 Ca2 Cl1 78.45(7) 1_556 1_556
Cl2 Ca2 Cl1 162.70(4) . 1_556
B5 Ca2 Cl1 72.62(9) 1_556 1_556
B4 Ca2 Cl1 91.16(8) 4_455 1_556
O8 Ca2 B2 27.54(12) . 1_556
O6 Ca2 B2 92.13(11) 1_556 1_556
O7 Ca2 B2 141.99(11) 4_455 1_556
O5 Ca2 B2 100.86(12) 4_455 1_556
O4 Ca2 B2 27.63(11) 1_556 1_556
O9 Ca2 B2 146.42(11) 1_556 1_556
Cl2 Ca2 B2 84.59(8) . 1_556
B5 Ca2 B2 118.60(13) 1_556 1_556
B4 Ca2 B2 116.03(12) 4_455 1_556
Cl1 Ca2 B2 91.67(8) 1_556 1_556
O8 Ca2 Ca1 131.77(6) . 2_666
O6 Ca2 Ca1 92.94(7) 1_556 2_666
O7 Ca2 Ca1 35.66(7) 4_455 2_666
O5 Ca2 Ca1 90.37(7) 4_455 2_666
O4 Ca2 Ca1 131.62(6) 1_556 2_666
O9 Ca2 Ca1 53.79(7) 1_556 2_666
Cl2 Ca2 Ca1 140.75(4) . 2_666
B5 Ca2 Ca1 69.58(9) 1_556 2_666
B4 Ca2 Ca1 61.23(9) 4_455 2_666
Cl1 Ca2 Ca1 45.777(19) 1_556 2_666
B2 Ca2 Ca1 134.65(8) 1_556 2_666
Ca1 Cl1 Ca1 139.51(7) . 2_665
Ca1 Cl1 Ca2 109.12(2) . 1_554
Ca1 Cl1 Ca2 84.69(2) 2_665 1_554
Ca1 Cl1 Ca2 84.69(2) . 2_664
Ca1 Cl1 Ca2 109.12(2) 2_665 2_664
Ca2 Cl1 Ca2 140.30(7) 1_554 2_664
Ca2 Cl2 Ca2 161.44(7) . 2_655
Ca2 Cl2 Ca1 91.30(2) . 4_455
Ca2 Cl2 Ca1 92.72(2) 2_655 4_455
Ca2 Cl2 Ca1 92.72(2) . 3_645
Ca2 Cl2 Ca1 91.30(2) 2_655 3_645
Ca1 Cl2 Ca1 154.91(7) 4_455 3_645
B1 O3 B2 120.1(3) . .
B1 O3 Ca1 97.1(2) . 1_554
B2 O3 Ca1 142.8(2) . 1_554
B3 O5 B4 115.6(3) . .
B3 O5 Ca2 133.5(3) . 4_554
B4 O5 Ca2 91.2(2) . 4_554
B3 O5 Ca1 93.9(2) . .
B4 O5 Ca1 122.6(2) . .
Ca2 O5 Ca1 102.81(10) 4_554 .
B5 O6 B4 123.8(3) . .
B5 O6 Ca2 98.8(3) . 1_554
B4 O6 Ca2 137.0(2) . 1_554
B1 O2 B4 127.0(3) . 3_654
B1 O2 Ca1 91.8(2) . 1_554
B4 O2 Ca1 131.2(2) 3_654 1_554
B2 O4 B3 114.4(3) . .
B2 O4 Ca2 96.1(3) . 1_554
B3 O4 Ca2 130.4(2) . 1_554
B2 O4 Ca1 90.1(2) . 3_644
B3 O4 Ca1 111.8(2) . 3_644
Ca2 O4 Ca1 105.99(10) 1_554 3_644
B5 O9 B3 130.0(4) . 4_455
B5 O9 Ca2 89.5(3) . 1_554
B3 O9 Ca2 139.1(3) 4_455 1_554
B5 O8 B2 116.1(4) . 1_556
B5 O8 Ca2 138.1(3) . .
B2 O8 Ca2 104.7(3) 1_556 .
B2 O7 B4 113.5(3) 1_556 .
B2 O7 Ca1 94.7(2) 1_556 3_645
B4 O7 Ca1 135.0(2) . 3_645
B2 O7 Ca2 115.0(2) 1_556 4_554
B4 O7 Ca2 91.3(2) . 4_554
Ca1 O7 Ca2 108.16(11) 3_645 4_554
B1 O1 B3 115.1(3) . .
B1 O1 Ca1 132.5(2) . .
B3 O1 Ca1 106.9(2) . .
O2 B4 O5 106.7(3) 3_645 .
O2 B4 O6 109.8(3) 3_645 .
O5 B4 O6 112.3(3) . .
O2 B4 O7 110.6(3) 3_645 .
O5 B4 O7 107.3(3) . .
O6 B4 O7 110.1(3) . .
O2 B4 Ca2 93.8(2) 3_645 4_554
O5 B4 Ca2 59.02(19) . 4_554
O6 B4 Ca2 156.4(3) . 4_554
O7 B4 Ca2 58.42(19) . 4_554
O5 B3 O4 114.0(3) . .
O5 B3 O9 116.8(4) . 4_554
O4 B3 O9 104.2(3) . 4_554
O5 B3 O1 104.7(3) . .
O4 B3 O1 110.0(3) . .
O9 B3 O1 106.9(3) 4_554 .
O5 B3 Ca1 58.98(19) . .
O4 B3 Ca1 121.7(3) . .
O9 B3 Ca1 131.7(3) 4_554 .
O1 B3 Ca1 46.11(18) . .
O4 B2 O8 102.9(4) . 1_554
O4 B2 O7 111.5(3) . 1_554
O8 B2 O7 111.6(3) 1_554 1_554
O4 B2 O3 113.1(3) . .
O8 B2 O3 109.1(3) 1_554 .
O7 B2 O3 108.6(3) 1_554 .
O4 B2 Ca1 61.10(19) . 3_644
O8 B2 Ca1 100.4(2) 1_554 3_644
O7 B2 Ca1 55.78(18) 1_554 3_644
O3 B2 Ca1 150.4(3) . 3_644
O4 B2 Ca2 56.3(2) . 1_554
O8 B2 Ca2 47.8(2) 1_554 1_554
O7 B2 Ca2 135.2(3) 1_554 1_554
O3 B2 Ca2 115.7(3) . 1_554
Ca1 B2 Ca2 86.18(12) 3_644 1_554
O1 B1 O2 124.6(4) . .
O1 B1 O3 122.7(3) . .
O2 B1 O3 112.6(4) . .
O1 B1 Ca1 161.5(3) . 1_554
O2 B1 Ca1 60.7(2) . 1_554
O3 B1 Ca1 55.54(19) . 1_554
O8 B5 O6 122.5(4) . .
O8 B5 O9 122.9(4) . .
O6 B5 O9 114.6(4) . .
O8 B5 Ca2 163.5(3) . 1_554
O6 B5 Ca2 53.8(2) . 1_554
O9 B5 Ca2 62.7(2) . 1_554

loop_
_geom_bond_atom_site_label_1
_geom_bond_atom_site_label_2
_geom_bond_distance
_geom_bond_site_symmetry_2
Ca1 O1 2.390(3) .
Ca1 O3 2.453(3) 1_556
Ca1 O7 2.484(3) 3_654
Ca1 O2 2.575(3) 1_556
Ca1 O4 2.621(3) 3_655
Ca1 O5 2.725(3) .
Ca1 Cl1 2.9136(10) .
Ca1 Cl2 2.9434(9) 3_654
Ca1 B1 2.951(5) 1_556
Ca1 B2 2.993(4) 3_655
Ca1 B3 3.172(5) .
Ca1 Ca2 4.0482(12) 2_664
Ca2 O8 2.369(3) .
Ca2 O6 2.380(3) 1_556
Ca2 O7 2.515(3) 4_455
Ca2 O5 2.531(3) 4_455
Ca2 O4 2.587(3) 1_556
Ca2 O9 2.590(3) 1_556
Ca2 Cl2 2.8019(8) .
Ca2 B5 2.915(5) 1_556
Ca2 B4 2.951(5) 4_455
Ca2 Cl1 3.0933(10) 1_556
Ca2 B2 3.094(5) 1_556
O3 B1 1.367(5) .
O3 B2 1.488(5) .
O5 B3 1.450(6) .
O5 B4 1.466(5) .
O6 B5 1.357(6) .
O6 B4 1.471(5) .
O2 B1 1.364(5) .
O2 B4 1.460(5) 3_654
O4 B2 1.443(5) .
O4 B3 1.459(5) .
O9 B5 1.360(6) .
O9 B3 1.487(5) 4_455
O8 B5 1.351(6) .
O8 B2 1.478(6) 1_556
O7 B2 1.479(5) 1_556
O7 B4 1.486(6) .
O1 B1 1.358(6) .
O1 B3 1.503(5) .
